data_7015873
loop_
_publ_author_name
'Eckenhoff, William T.'
'Pintauer, Tomislav'

_publ_section_title
;
 Atom transfer radical addition (ATRA) catalyzed by copper complexes
 with tris[2-(dimethylamino)ethyl]amine (Me6TREN) ligand in the
 presence of free-radical diazo initiator AIBN.
;
_journal_issue 18
_journal_name_full 'Dalton transactions (Cambridge, England : 2003)'
_journal_page_first 4909
_journal_page_last 4917
_journal_paper_doi 10.1039/c1dt10189g
_journal_volume 40
_journal_year 2011
_chemical_formula_moiety 'C9 H14 Cl4'
_chemical_formula_sum 'C9 H14 Cl4'
_chemical_formula_weight 264.00
_chemical_name_systematic
;
cis-1-chloro-4-(trichloromethyl)cyclooctane
;
_space_group_IT_number 2
_symmetry_cell_setting triclinic
_symmetry_space_group_name_Hall '-P 1'
_symmetry_space_group_name_H-M 'P -1'
_atom_sites_solution_hydrogens geom
_atom_sites_solution_primary direct
_atom_sites_solution_secondary difmap
_audit_creation_method SHELXL-97
_cell_angle_alpha 88.6140(10)
_cell_angle_beta 77.9500(10)
_cell_angle_gamma 71.8860(10)
_cell_formula_units_Z 2
_cell_length_a 7.3804(2)
_cell_length_b 8.8401(2)
_cell_length_c 9.3662(2)
_cell_measurement_reflns_used 8197
_cell_measurement_temperature 150(2)
_cell_measurement_theta_max 32.350
_cell_measurement_theta_min 2.4265
_cell_volume 567.46(2)
_computing_cell_refinement 'SAINT (Bruker, 1998)'
_computing_data_collection 'SMART (Bruker, 1998)'
_computing_data_reduction SAINT
_computing_molecular_graphics 'SHELXTL (Sheldrick, 2000)'
_computing_publication_material 'ORTEP-3 for Windows (Faruggia, 1997)'
_computing_structure_refinement 'SHELXL-97 (Sheldrick, 1997)'
_computing_structure_solution 'SHELXS-97 (Sheldrick, 1997)'
_diffrn_ambient_temperature 150(2)
_diffrn_measured_fraction_theta_full 0.927
_diffrn_measured_fraction_theta_max 0.927
_diffrn_measurement_device_type 'Bruker Smart ApexII'
_diffrn_measurement_method '\f and \w Scans'
_diffrn_radiation_monochromator graphite
_diffrn_radiation_source 'fine-focus sealed tube'
_diffrn_radiation_type MoK\a
_diffrn_radiation_wavelength 0.71073
_diffrn_reflns_av_R_equivalents 0.0291
_diffrn_reflns_av_sigmaI/netI 0.0280
_diffrn_reflns_limit_h_max 11
_diffrn_reflns_limit_h_min -11
_diffrn_reflns_limit_k_max 13
_diffrn_reflns_limit_k_min -13
_diffrn_reflns_limit_l_max 14
_diffrn_reflns_limit_l_min -14
_diffrn_reflns_number 10120
_diffrn_reflns_theta_full 32.61
_diffrn_reflns_theta_max 32.61
_diffrn_reflns_theta_min 2.43
_diffrn_standards_interval_count 0
_diffrn_standards_interval_time 0
_diffrn_standards_number 3836
_exptl_absorpt_coefficient_mu 0.995
_exptl_absorpt_correction_T_max 0.7531
_exptl_absorpt_correction_T_min 0.6759
_exptl_absorpt_correction_type multi-scan
_exptl_absorpt_process_details 'SADABS (Sheldrick, 2002)'
_exptl_crystal_colour colorless
_exptl_crystal_density_diffrn 1.545
_exptl_crystal_density_method 'not measured'
_exptl_crystal_description rhomboid
_exptl_crystal_F_000 272
_exptl_crystal_size_max 0.43
_exptl_crystal_size_mid 0.34
_exptl_crystal_size_min 0.30
_refine_diff_density_max 0.930
_refine_diff_density_min -0.902
_refine_diff_density_rms 0.233
_refine_ls_extinction_coef 0.372(15)
_refine_ls_extinction_expression Fc^*^=kFc[1+0.001xFc^2^\l^3^/sin(2\q)]^-1/4^
_refine_ls_extinction_method SHELXL
_refine_ls_goodness_of_fit_ref 0.777
_refine_ls_hydrogen_treatment constr
_refine_ls_matrix_type full
_refine_ls_number_parameters 119
_refine_ls_number_reflns 3836
_refine_ls_number_restraints 0
_refine_ls_restrained_S_all 0.777
_refine_ls_R_factor_all 0.0468
_refine_ls_R_factor_gt 0.0448
_refine_ls_shift/su_max 0.000
_refine_ls_shift/su_mean 0.000
_refine_ls_structure_factor_coef Fsqd
_refine_ls_weighting_details 'calc w=1/[\s^2^(Fo^2^)+(0.1000P)^2^+0.3390P] where P=(Fo^2^+2Fc^2^)/3'
_refine_ls_weighting_scheme calc
_refine_ls_wR_factor_gt 0.1097
_refine_ls_wR_factor_ref 0.1125
_reflns_number_gt 3527
_reflns_number_total 3836
_reflns_threshold_expression >2sigma(I)
_cod_data_source_file c1dt10189g.txt
_cod_data_source_block 1S-chloro-4S-(trichloromethyl)cyclooctane
_cod_database_code 7015873

loop_
_symmetry_equiv_pos_as_xyz
'x, y, z'
'-x, -y, -z'

loop_
_atom_site_label
_atom_site_type_symbol
_atom_site_fract_x
_atom_site_fract_y
_atom_site_fract_z
_atom_site_U_iso_or_equiv
_atom_site_adp_type
_atom_site_occupancy
_atom_site_symmetry_multiplicity
_atom_site_calc_flag
_atom_site_refinement_flags
_atom_site_disorder_assembly
_atom_site_disorder_group
Cl1 Cl 0.44896(4) -0.15481(4) 0.29492(4) 0.02802(11) Uani 1 1 d . . .
Cl2 Cl 0.78560(6) -0.24231(4) 0.42160(4) 0.03320(11) Uani 1 1 d . . .
Cl3 Cl 0.83127(5) -0.27588(4) 0.10886(4) 0.03224(12) Uani 1 1 d . . .
Cl4 Cl 0.30167(5) 0.46512(5) 0.23078(5) 0.04087(13) Uani 1 1 d . . .
C7 C 0.86562(19) 0.31881(15) 0.30103(15) 0.0260(2) Uani 1 1 d . . .
H7A H 0.9221 0.3361 0.1988 0.031 Uiso 1 1 calc R . .
H7B H 0.9095 0.3813 0.3652 0.031 Uiso 1 1 calc R . .
C1 C 0.69522(17) -0.15288(14) 0.26775(13) 0.0214(2) Uani 1 1 d . . .
C5 C 0.56683(18) 0.40012(15) 0.18405(14) 0.0244(2) Uani 1 1 d . . .
H5 H 0.6059 0.4877 0.1297 0.029 Uiso 1 1 calc R . .
C9 C 0.91993(17) 0.01812(15) 0.23254(14) 0.0236(2) Uani 1 1 d . . .
H9A H 1.0016 -0.0890 0.2529 0.028 Uiso 1 1 calc R . .
H9B H 0.9668 0.0379 0.1290 0.028 Uiso 1 1 calc R . .
C2 C 0.70628(16) 0.01807(13) 0.25389(12) 0.0200(2) Uani 1 1 d . . .
H2 H 0.6333 0.0775 0.3486 0.024 Uiso 1 1 calc R . .
C3 C 0.6012(2) 0.10182(16) 0.13402(15) 0.0277(3) Uani 1 1 d . . .
H3A H 0.6380 0.0255 0.0494 0.033 Uiso 1 1 calc R . .
H3B H 0.4590 0.1266 0.1718 0.033 Uiso 1 1 calc R . .
C8 C 0.94908(18) 0.14235(15) 0.32976(15) 0.0259(2) Uani 1 1 d . . .
H8A H 0.8920 0.1264 0.4322 0.031 Uiso 1 1 calc R . .
H8B H 1.0911 0.1184 0.3221 0.031 Uiso 1 1 calc R . .
C4 C 0.6405(2) 0.25502(16) 0.07921(14) 0.0265(2) Uani 1 1 d . . .
H4A H 0.7834 0.2308 0.0461 0.032 Uiso 1 1 calc R . .
H4B H 0.5827 0.2848 -0.0078 0.032 Uiso 1 1 calc R . .
C6 C 0.64204(18) 0.38564(15) 0.32503(13) 0.0239(2) Uani 1 1 d . . .
H6A H 0.5840 0.3153 0.3901 0.029 Uiso 1 1 calc R . .
H6B H 0.5978 0.4921 0.3752 0.029 Uiso 1 1 calc R . .

loop_
_atom_site_aniso_label
_atom_site_aniso_U_11
_atom_site_aniso_U_22
_atom_site_aniso_U_33
_atom_site_aniso_U_23
_atom_site_aniso_U_13
_atom_site_aniso_U_12
Cl1 0.02344(16) 0.02758(17) 0.03570(18) 0.00354(11) -0.00540(11) -0.01250(12)
Cl2 0.0414(2) 0.02826(18) 0.03628(19) 0.01078(12) -0.01966(14) -0.01319(14)
Cl3 0.03398(19) 0.02609(17) 0.03434(18) -0.00928(12) 0.00229(13) -0.01155(13)
Cl4 0.02330(18) 0.0407(2) 0.0571(3) 0.01238(17) -0.01133(15) -0.00684(14)
C7 0.0250(5) 0.0236(5) 0.0328(6) -0.0007(4) -0.0087(4) -0.0106(4)
C1 0.0218(5) 0.0200(5) 0.0231(5) 0.0001(4) -0.0049(4) -0.0074(4)
C5 0.0227(5) 0.0221(5) 0.0295(5) 0.0073(4) -0.0068(4) -0.0082(4)
C9 0.0186(5) 0.0215(5) 0.0310(5) -0.0016(4) -0.0055(4) -0.0063(4)
C2 0.0198(5) 0.0176(5) 0.0238(5) 0.0006(4) -0.0063(4) -0.0066(4)
C3 0.0333(6) 0.0245(6) 0.0337(6) 0.0073(4) -0.0185(5) -0.0138(5)
C8 0.0226(5) 0.0247(5) 0.0339(6) -0.0002(4) -0.0126(4) -0.0078(4)
C4 0.0342(6) 0.0266(6) 0.0235(5) 0.0075(4) -0.0110(4) -0.0137(5)
C6 0.0246(5) 0.0203(5) 0.0257(5) 0.0001(4) -0.0040(4) -0.0063(4)

loop_
_atom_type_symbol
_atom_type_description
_atom_type_scat_dispersion_real
_atom_type_scat_dispersion_imag
_atom_type_scat_source
C C 0.0033 0.0016 'International Tables Vol C Tables 4.2.6.8 and 6.1.1.4'
H H 0.0000 0.0000 'International Tables Vol C Tables 4.2.6.8 and 6.1.1.4'
Cl Cl 0.1484 0.1585 'International Tables Vol C Tables 4.2.6.8 and 6.1.1.4'

loop_
_geom_angle_atom_site_label_1
_geom_angle_atom_site_label_2
_geom_angle_atom_site_label_3
_geom_angle
_geom_angle_site_symmetry_1
_geom_angle_site_symmetry_3
_geom_angle_publ_flag
C8 C7 C6 116.04(10) . . ?
C8 C7 H7A 108.3 . . ?
C6 C7 H7A 108.3 . . ?
C8 C7 H7B 108.3 . . ?
C6 C7 H7B 108.3 . . ?
H7A C7 H7B 107.4 . . ?
C2 C1 Cl2 110.80(8) . . ?
C2 C1 Cl3 111.98(8) . . ?
Cl2 C1 Cl3 108.41(7) . . ?
C2 C1 Cl1 111.28(8) . . ?
Cl2 C1 Cl1 106.55(6) . . ?
Cl3 C1 Cl1 107.61(6) . . ?
C4 C5 C6 117.67(11) . . ?
C4 C5 Cl4 109.66(9) . . ?
C6 C5 Cl4 108.44(9) . . ?
C4 C5 H5 106.8 . . ?
C6 C5 H5 106.8 . . ?
Cl4 C5 H5 106.8 . . ?
C8 C9 C2 114.39(10) . . ?
C8 C9 H9A 108.7 . . ?
C2 C9 H9A 108.7 . . ?
C8 C9 H9B 108.7 . . ?
C2 C9 H9B 108.7 . . ?
H9A C9 H9B 107.6 . . ?
C1 C2 C3 110.06(9) . . ?
C1 C2 C9 110.71(9) . . ?
C3 C2 C9 114.16(10) . . ?
C1 C2 H2 107.2 . . ?
C3 C2 H2 107.2 . . ?
C9 C2 H2 107.2 . . ?
C4 C3 C2 116.85(10) . . ?
C4 C3 H3A 108.1 . . ?
C2 C3 H3A 108.1 . . ?
C4 C3 H3B 108.1 . . ?
C2 C3 H3B 108.1 . . ?
H3A C3 H3B 107.3 . . ?
C7 C8 C9 118.71(11) . . ?
C7 C8 H8A 107.6 . . ?
C9 C8 H8A 107.6 . . ?
C7 C8 H8B 107.6 . . ?
C9 C8 H8B 107.6 . . ?
H8A C8 H8B 107.1 . . ?
C5 C4 C3 118.19(11) . . ?
C5 C4 H4A 107.8 . . ?
C3 C4 H4A 107.8 . . ?
C5 C4 H4B 107.8 . . ?
C3 C4 H4B 107.8 . . ?
H4A C4 H4B 107.1 . . ?
C5 C6 C7 113.57(10) . . ?
C5 C6 H6A 108.9 . . ?
C7 C6 H6A 108.9 . . ?
C5 C6 H6B 108.9 . . ?
C7 C6 H6B 108.9 . . ?
H6A C6 H6B 107.7 . . ?

loop_
_geom_bond_atom_site_label_1
_geom_bond_atom_site_label_2
_geom_bond_distance
_geom_bond_site_symmetry_2
_geom_bond_publ_flag
Cl1 C1 1.7873(12) . ?
Cl2 C1 1.7790(12) . ?
Cl3 C1 1.7835(12) . ?
Cl4 C5 1.8185(13) . ?
C7 C8 1.5287(19) . ?
C7 C6 1.5388(18) . ?
C7 H7A 0.9900 . ?
C7 H7B 0.9900 . ?
C1 C2 1.5395(16) . ?
C5 C4 1.5196(19) . ?
C5 C6 1.5238(18) . ?
C5 H5 1.0000 . ?
C9 C8 1.5358(17) . ?
C9 C2 1.5476(16) . ?
C9 H9A 0.9900 . ?
C9 H9B 0.9900 . ?
C2 C3 1.5416(17) . ?
C2 H2 1.0000 . ?
C3 C4 1.5267(18) . ?
C3 H3A 0.9900 . ?
C3 H3B 0.9900 . ?
C8 H8A 0.9900 . ?
C8 H8B 0.9900 . ?
C4 H4A 0.9900 . ?
C4 H4B 0.9900 . ?
C6 H6A 0.9900 . ?
C6 H6B 0.9900 . ?

loop_
_cod_related_entry_id
_cod_related_entry_database
_cod_related_entry_code
1 ChemSpider 26944481
